data_7041081
loop_
_publ_author_name
'Boyde, Nicholas C.'
'Rightmire, Nicholas R.'
'Bierschenk, Eric J.'
'Steelman, Grant W.'
'Hanusa, Timothy P.'
'Brennessel, William W.'

_publ_section_title
;
 Reaction environment and ligand lability in group 4 Cp2MXY (X, Y = Cl,
 OtBu) complexes.
;
_journal_issue 46
_journal_name_full 'Dalton transactions (Cambridge, England : 2003)'
_journal_page_first 18635
_journal_page_last 18642
_journal_paper_doi 10.1039/c6dt03199d
_journal_volume 45
_journal_year 2016
_chemical_formula_moiety 'C14 H19 Cl Hf O'
_chemical_formula_sum 'C14 H19 Cl Hf O'
_chemical_formula_weight 417.23
_chemical_name_systematic bis(cyclopentadienyl)hafnium(cloro)(tert-butoxide)
_chemical_properties_physical ', Air-sensitive,Moisture-sensitive'
_space_group_crystal_system orthorhombic
_space_group_IT_number 61
_space_group_name_Hall '-P 2ac 2ab'
_space_group_name_H-M_alt 'P b c a'
_symmetry_space_group_name_Hall '-P 2ac 2ab'
_symmetry_space_group_name_H-M 'P b c a'
_atom_sites_solution_hydrogens geom
_atom_sites_solution_primary direct
_audit_creation_date 2016-06-16
_audit_creation_method
;
Olex2 1.2
(compiled 2016.02.19 svn.r3266 for OlexSys, GUI svn.r5155)
;
_audit_update_record
;
2016-07-28 deposited with the CCDC.
2016-11-02 downloaded from the CCDC.
;
_cell_angle_alpha 90
_cell_angle_beta 90
_cell_angle_gamma 90
_cell_formula_units_Z 8
_cell_length_a 15.2640(3)
_cell_length_b 12.0177(3)
_cell_length_c 15.8499(5)
_cell_measurement_reflns_used 11579
_cell_measurement_temperature 100
_cell_measurement_theta_max 29.5270
_cell_measurement_theta_min 3.6250
_cell_volume 2907.48(13)
_computing_cell_refinement 'CrysAlisPro 1.171.38.43 (Rigaku OD, 2015)'
_computing_data_collection 'CrysAlisPro 1.171.38.43 (Rigaku OD, 2015)'
_computing_data_reduction 'CrysAlisPro 1.171.38.43 (Rigaku OD, 2015)'
_computing_molecular_graphics 'Olex2 (Dolomanov et al., 2009)'
_computing_publication_material 'Olex2 (Dolomanov et al., 2009)'
_computing_structure_refinement 'ShelXL (Sheldrick, 2015)'
_computing_structure_solution 'ShelXT (Sheldrick, 2015)'
_diffrn_ambient_environment air
_diffrn_ambient_temperature 100
_diffrn_detector 'CCD plate'
_diffrn_detector_area_resol_mean 8.1506
_diffrn_detector_type EosS2
_diffrn_measured_fraction_theta_full 0.998
_diffrn_measured_fraction_theta_max 0.935
_diffrn_measurement_details
;
List of Runs (angles in degrees, time in seconds):

  1  \w     -1.00  87.00   1.00   10.00    --   17.57  38.00  90.00   88
  2  \w      1.00  85.00   1.00   10.00    --   17.57  57.00-150.00   84
  3  \w      1.00  85.00   1.00   10.00    --   17.57  57.00 -30.00   84
  4  \w      1.00  85.00   1.00   10.00    --   17.57  57.00 150.00   84
  5  \w    -50.00  44.00   1.00   10.00    --   17.57 -77.00  60.00   94
  6  \w    -50.00  34.00   1.00   10.00    --   17.57 -57.00 -60.00   84
  7  \w    -50.00  44.00   1.00   10.00    --   17.57 -77.00-180.00   94
  8  \w    -52.00 -23.00   1.00   10.00    --   17.57 -38.00  60.00   29
;
_diffrn_measurement_device 'four-circle diffractometer'
_diffrn_measurement_device_type 'SuperNova, Dual, Cu at zero, EosS2'
_diffrn_measurement_method '\w scans'
_diffrn_orient_matrix_type 'CrysAlisPro convention (1999,Acta A55,543-557)'
_diffrn_orient_matrix_UB_11 0.0331609000
_diffrn_orient_matrix_UB_12 -0.0079787000
_diffrn_orient_matrix_UB_13 0.0307485000
_diffrn_orient_matrix_UB_21 -0.0297566000
_diffrn_orient_matrix_UB_22 -0.0309111000
_diffrn_orient_matrix_UB_23 0.0251151000
_diffrn_orient_matrix_UB_31 0.0132220000
_diffrn_orient_matrix_UB_32 -0.0496758000
_diffrn_orient_matrix_UB_33 -0.0205909000
_diffrn_radiation_monochromator mirror
_diffrn_radiation_probe x-ray
_diffrn_radiation_type MoK\a
_diffrn_radiation_wavelength 0.71073
_diffrn_reflns_av_R_equivalents 0.0475
_diffrn_reflns_av_unetI/netI 0.0253
_diffrn_reflns_Laue_measured_fraction_full 0.998
_diffrn_reflns_Laue_measured_fraction_max 0.935
_diffrn_reflns_limit_h_max 20
_diffrn_reflns_limit_h_min -19
_diffrn_reflns_limit_k_max 16
_diffrn_reflns_limit_k_min -15
_diffrn_reflns_limit_l_max 21
_diffrn_reflns_limit_l_min -21
_diffrn_reflns_number 37885
_diffrn_reflns_point_group_measured_fraction_full 0.998
_diffrn_reflns_point_group_measured_fraction_max 0.935
_diffrn_reflns_theta_full 25.242
_diffrn_reflns_theta_max 29.829
_diffrn_reflns_theta_min 3.162
_diffrn_source 'micro-focus sealed X-ray tube'
_diffrn_source_type 'SuperNova (Mo) X-ray Source'
_exptl_absorpt_coefficient_mu 7.342
_exptl_absorpt_correction_T_max 0.616
_exptl_absorpt_correction_T_min 0.498
_exptl_absorpt_correction_type gaussian
_exptl_absorpt_process_details
;
CrysAlisPro 1.171.38.43 (Rigaku Oxford Diffraction, 2015)
Numerical absorption correction based on gaussian integration over
            a multifaceted crystal model
Empirical absorption correction using spherical harmonics,
 implemented in SCALE3 ABSPACK scaling algorithm.
;
_exptl_crystal_colour colourless
_exptl_crystal_colour_primary colourless
_exptl_crystal_density_diffrn 1.906
_exptl_crystal_description block
_exptl_crystal_F_000 1600
_exptl_crystal_size_max 0.14
_exptl_crystal_size_mid 0.121
_exptl_crystal_size_min 0.1
_refine_diff_density_max 1.312
_refine_diff_density_min -1.744
_refine_diff_density_rms 0.157
_refine_ls_extinction_method none
_refine_ls_goodness_of_fit_ref 1.042
_refine_ls_hydrogen_treatment constr
_refine_ls_matrix_type full
_refine_ls_number_parameters 157
_refine_ls_number_reflns 3899
_refine_ls_number_restraints 0
_refine_ls_restrained_S_all 1.042
_refine_ls_R_factor_all 0.0320
_refine_ls_R_factor_gt 0.0243
_refine_ls_shift/su_max 0.002
_refine_ls_shift/su_mean 0.000
_refine_ls_structure_factor_coef Fsqd
_refine_ls_weighting_details 'w=1/[\s^2^(Fo^2^)+(0.0170P)^2^+9.0550P] where P=(Fo^2^+2Fc^2^)/3'
_refine_ls_weighting_scheme calc
_refine_ls_wR_factor_gt 0.0478
_refine_ls_wR_factor_ref 0.0509
_reflns_Friedel_coverage 0.000
_reflns_number_gt 3356
_reflns_number_total 3899
_reflns_threshold_expression 'I > 2\s(I)'
_cod_data_source_file c6dt03199d2.cif
_cod_data_source_block nb04
_cod_depositor_comments 'Adding full bibliography for 7041078--7041081.cif.'
_cod_original_cell_volume 2907.49(13)
_cod_database_code 7041081
_chemical_oxdiff_formula C14H19Cl1Hf1O1
_shelx_space_group_comment
;
The symmetry employed for this shelxl refinement is uniquely defined
by the following loop, which should always be used as a source of
symmetry information in preference to the above space-group names.
They are only intended as comments.
;
_reflns_odcompleteness_completeness 99.70
_reflns_odcompleteness_iscentric 1
_reflns_odcompleteness_theta 27.04
_olex2_refinement_description
;
1. Fixed Uiso
 At 1.2 times of:
  All C(H) groups
 At 1.5 times of:
  All C(H,H,H) groups
2.a Aromatic/amide H refined with riding coordinates:
 C1(H1), C2(H2), C3(H3), C4(H4), C5(H5), C6(H6), C7(H7), C8(H8), C9(H9),
 C10(H10)
2.b Idealised Me refined as rotating group:
 C12(H12A,H12B,H12C), C13(H13A,H13B,H13C), C14(H14A,H14B,H14C)
;
_shelx_shelxl_version_number 2014/7
_olex2_date_sample_data_collection 2016-06-16
_olex2_exptl_crystal_mounting_method 'mounted in a polyimide loop'
_olex2_submission_special_instructions 'No special instructions were received'
_oxdiff_exptl_absorpt_empirical_details
;
Empirical correction (ABSPACK) includes:
- Absorption correction using spherical harmonics
- Frame scaling
;
_oxdiff_exptl_absorpt_empirical_full_max 1.421
_oxdiff_exptl_absorpt_empirical_full_min 0.814

loop_
_space_group_symop_operation_xyz
'x, y, z'
'-x+1/2, -y, z+1/2'
'-x, y+1/2, -z+1/2'
'x+1/2, -y+1/2, -z'
'-x, -y, -z'
'x-1/2, y, -z-1/2'
'x, -y-1/2, z-1/2'
'-x-1/2, y-1/2, z'

loop_
_atom_site_label
_atom_site_type_symbol
_atom_site_fract_x
_atom_site_fract_y
_atom_site_fract_z
_atom_site_U_iso_or_equiv
_atom_site_adp_type
_atom_site_occupancy
_atom_site_site_symmetry_order
_atom_site_calc_flag
_atom_site_refinement_flags_posn
Hf1 Hf 0.38609(2) 0.34365(2) 0.68544(2) 0.00886(5) Uani 1 1 d .
Cl1 Cl 0.40318(5) 0.54242(7) 0.71962(5) 0.01999(17) Uani 1 1 d .
O1 O 0.28320(14) 0.35964(18) 0.61717(14) 0.0142(5) Uani 1 1 d .
C1 C 0.4719(2) 0.3673(3) 0.5501(2) 0.0183(7) Uani 1 1 d .
H1 H 0.4505 0.4190 0.5097 0.022 Uiso 1 1 calc R
C2 C 0.4487(2) 0.2534(3) 0.5555(2) 0.0168(7) Uani 1 1 d .
H2 H 0.4095 0.2151 0.5191 0.020 Uiso 1 1 calc R
C3 C 0.4945(2) 0.2068(3) 0.6247(2) 0.0165(7) Uani 1 1 d .
H3 H 0.4912 0.1317 0.6431 0.020 Uiso 1 1 calc R
C4 C 0.5460(2) 0.2920(3) 0.6616(2) 0.0176(7) Uani 1 1 d .
H4 H 0.5833 0.2842 0.7093 0.021 Uiso 1 1 calc R
C5 C 0.5320(2) 0.3908(3) 0.6149(2) 0.0188(7) Uani 1 1 d .
H5 H 0.5585 0.4608 0.6255 0.023 Uiso 1 1 calc R
C6 C 0.3788(2) 0.3406(3) 0.8466(2) 0.0185(7) Uani 1 1 d .
H6 H 0.4024 0.4010 0.8778 0.022 Uiso 1 1 calc R
C7 C 0.4246(2) 0.2440(3) 0.8228(2) 0.0182(7) Uani 1 1 d .
H7 H 0.4842 0.2279 0.8350 0.022 Uiso 1 1 calc R
C8 C 0.3659(2) 0.1748(3) 0.7772(2) 0.0195(7) Uani 1 1 d .
H8 H 0.3796 0.1048 0.7525 0.023 Uiso 1 1 calc R
C9 C 0.2829(2) 0.2289(3) 0.7748(2) 0.0210(7) Uani 1 1 d .
H9 H 0.2310 0.2003 0.7499 0.025 Uiso 1 1 calc R
C10 C 0.2914(2) 0.3327(3) 0.8163(2) 0.0181(7) Uani 1 1 d .
H10 H 0.2468 0.3872 0.8227 0.022 Uiso 1 1 calc R
C11 C 0.2142(2) 0.3621(3) 0.5568(2) 0.0147(6) Uani 1 1 d .
C12 C 0.2486(2) 0.4139(3) 0.4749(2) 0.0203(7) Uani 1 1 d .
H12A H 0.2697 0.4894 0.4862 0.030 Uiso 1 1 calc GR
H12B H 0.2012 0.4169 0.4332 0.030 Uiso 1 1 calc GR
H12C H 0.2967 0.3685 0.4528 0.030 Uiso 1 1 calc GR
C13 C 0.1409(2) 0.4352(4) 0.5937(2) 0.0305(9) Uani 1 1 d .
H13A H 0.1212 0.4037 0.6474 0.046 Uiso 1 1 calc GR
H13B H 0.0916 0.4378 0.5541 0.046 Uiso 1 1 calc GR
H13C H 0.1632 0.5107 0.6030 0.046 Uiso 1 1 calc GR
C14 C 0.1827(3) 0.2437(3) 0.5416(2) 0.0272(8) Uani 1 1 d .
H14A H 0.2317 0.1982 0.5214 0.041 Uiso 1 1 calc GR
H14B H 0.1360 0.2441 0.4992 0.041 Uiso 1 1 calc GR
H14C H 0.1603 0.2124 0.5945 0.041 Uiso 1 1 calc GR

loop_
_atom_site_aniso_label
_atom_site_aniso_U_11
_atom_site_aniso_U_22
_atom_site_aniso_U_33
_atom_site_aniso_U_23
_atom_site_aniso_U_13
_atom_site_aniso_U_12
Hf1 0.00791(7) 0.01018(7) 0.00850(7) -0.00025(4) -0.00059(4) -0.00044(4)
Cl1 0.0222(4) 0.0119(4) 0.0259(4) -0.0041(3) -0.0029(3) -0.0007(3)
O1 0.0105(10) 0.0198(12) 0.0122(11) 0.0001(9) -0.0035(8) -0.0013(9)
C1 0.0184(16) 0.0229(18) 0.0135(16) 0.0050(13) 0.0050(13) 0.0010(13)
C2 0.0162(15) 0.0232(17) 0.0109(15) -0.0041(13) 0.0024(12) -0.0002(13)
C3 0.0168(16) 0.0162(16) 0.0165(16) 0.0010(13) 0.0052(12) 0.0038(13)
C4 0.0097(14) 0.030(2) 0.0129(15) 0.0021(14) 0.0004(12) 0.0026(13)
C5 0.0130(15) 0.0205(17) 0.0228(18) 0.0012(14) 0.0054(13) -0.0023(13)
C6 0.0220(17) 0.0233(18) 0.0103(15) -0.0015(13) 0.0013(13) -0.0010(14)
C7 0.0150(15) 0.0279(19) 0.0119(15) 0.0067(13) 0.0029(12) 0.0039(14)
C8 0.0272(18) 0.0187(18) 0.0125(16) 0.0041(13) 0.0066(13) -0.0007(14)
C9 0.0180(17) 0.032(2) 0.0133(16) 0.0054(14) 0.0018(13) -0.0097(15)
C10 0.0205(17) 0.0226(18) 0.0111(15) 0.0031(13) 0.0047(13) 0.0060(14)
C11 0.0114(14) 0.0204(17) 0.0123(15) -0.0004(12) -0.0051(12) 0.0009(12)
C12 0.0248(18) 0.0210(17) 0.0151(16) 0.0019(14) -0.0038(14) 0.0020(14)
C13 0.0196(18) 0.046(3) 0.026(2) -0.0032(18) -0.0020(15) 0.0127(17)
C14 0.027(2) 0.028(2) 0.027(2) 0.0028(16) -0.0136(16) -0.0083(16)

loop_
_atom_type_symbol
_atom_type_description
_atom_type_scat_dispersion_real
_atom_type_scat_dispersion_imag
_atom_type_scat_source
C C 0.0033 0.0016 'International Tables Vol C Tables 4.2.6.8 and 6.1.1.4'
H H 0.0000 0.0000 'International Tables Vol C Tables 4.2.6.8 and 6.1.1.4'
Cl Cl 0.1484 0.1585 'International Tables Vol C Tables 4.2.6.8 and 6.1.1.4'
Hf Hf -0.5830 6.1852 'International Tables Vol C Tables 4.2.6.8 and 6.1.1.4'
O O 0.0106 0.0060 'International Tables Vol C Tables 4.2.6.8 and 6.1.1.4'

loop_
_exptl_crystal_face_index_h
_exptl_crystal_face_index_k
_exptl_crystal_face_index_l
_exptl_crystal_face_perp_dist
-4 -17 -1 0.0380
-7 14 11 0.0495
14 11 -9 0.0538
4 -14 11 0.0356
6 -15 -9 0.0500
2 1 -22 0.0793
-5 15 -1 0.0493
-6 11 16 0.0544
0 -7 27 0.0408
-20 6 -2 0.0401
18 0 12 0.0475
-16 -8 10 0.0475
-14 -8 -12 0.0590

loop_
_geom_angle_atom_site_label_1
_geom_angle_atom_site_label_2
_geom_angle_atom_site_label_3
_geom_angle
Cl1 Hf1 C1 91.30(8)
Cl1 Hf1 C2 123.90(8)
Cl1 Hf1 C3 130.28(8)
Cl1 Hf1 C4 99.65(8)
Cl1 Hf1 C5 77.82(8)
Cl1 Hf1 C6 78.41(8)
Cl1 Hf1 C7 104.07(9)
Cl1 Hf1 C8 131.93(8)
Cl1 Hf1 C9 118.15(9)
Cl1 Hf1 C10 86.01(8)
O1 Hf1 Cl1 96.53(7)
O1 Hf1 C1 86.24(10)
O1 Hf1 C2 83.81(10)
O1 Hf1 C3 112.77(10)
O1 Hf1 C4 136.56(10)
O1 Hf1 C5 116.42(10)
O1 Hf1 C6 121.98(10)
O1 Hf1 C7 135.81(10)
O1 Hf1 C8 107.88(11)
O1 Hf1 C9 81.99(10)
O1 Hf1 C10 89.99(10)
C1 Hf1 C4 53.52(11)
C1 Hf1 C5 32.09(11)
C1 Hf1 C6 150.62(11)
C1 Hf1 C7 131.02(11)
C1 Hf1 C10 175.10(11)
C2 Hf1 C1 32.60(11)
C2 Hf1 C3 32.63(10)
C2 Hf1 C4 53.83(11)
C2 Hf1 C5 53.59(11)
C2 Hf1 C6 145.90(11)
C2 Hf1 C7 114.09(11)
C2 Hf1 C9 117.41(11)
C2 Hf1 C10 149.90(11)
C3 Hf1 C1 53.86(11)
C3 Hf1 C4 32.47(11)
C3 Hf1 C5 53.58(11)
C3 Hf1 C6 113.60(11)
C3 Hf1 C7 82.45(11)
C3 Hf1 C9 105.46(12)
C3 Hf1 C10 130.78(11)
C4 Hf1 C5 32.22(11)
C4 Hf1 C6 100.73(11)
C4 Hf1 C7 77.94(10)
C5 Hf1 C6 118.57(11)
C7 Hf1 C5 106.03(11)
C7 Hf1 C6 31.96(11)
C8 Hf1 C1 130.10(11)
C8 Hf1 C2 99.90(11)
C8 Hf1 C3 76.99(11)
C8 Hf1 C4 90.35(11)
C8 Hf1 C5 122.56(12)
C8 Hf1 C6 53.52(11)
C8 Hf1 C7 32.53(12)
C8 Hf1 C9 32.82(11)
C8 Hf1 C10 54.18(11)
C9 Hf1 C1 149.24(12)
C9 Hf1 C4 123.16(11)
C9 Hf1 C5 155.37(12)
C9 Hf1 C6 53.48(11)
C9 Hf1 C7 53.82(11)
C9 Hf1 C10 32.52(11)
C10 Hf1 C4 130.99(11)
C10 Hf1 C5 150.18(11)
C10 Hf1 C6 32.42(11)
C10 Hf1 C7 53.76(11)
C11 O1 Hf1 171.1(2)
Hf1 C1 H1 117.9
C2 C1 Hf1 73.21(18)
C2 C1 H1 125.9
C5 C1 Hf1 74.96(19)
C5 C1 H1 125.9
C5 C1 C2 108.3(3)
Hf1 C2 H2 117.8
C1 C2 Hf1 74.19(19)
C1 C2 H2 126.1
C3 C2 Hf1 73.96(18)
C3 C2 C1 107.8(3)
C3 C2 H2 126.1
Hf1 C3 H3 117.9
C2 C3 Hf1 73.41(18)
C2 C3 H3 126.0
C2 C3 C4 107.9(3)
C4 C3 Hf1 74.65(18)
C4 C3 H3 126.0
Hf1 C4 H4 118.7
C3 C4 Hf1 72.88(18)
C3 C4 H4 126.1
C5 C4 Hf1 74.21(18)
C5 C4 C3 107.8(3)
C5 C4 H4 126.1
Hf1 C5 H5 119.4
C1 C5 Hf1 72.96(19)
C1 C5 C4 108.2(3)
C1 C5 H5 125.9
C4 C5 Hf1 73.57(18)
C4 C5 H5 125.9
Hf1 C6 H6 119.5
C7 C6 Hf1 73.89(19)
C7 C6 H6 125.6
C7 C6 C10 108.8(3)
C10 C6 Hf1 72.82(18)
C10 C6 H6 125.6
Hf1 C7 H7 119.4
C6 C7 Hf1 74.15(19)
C6 C7 H7 126.1
C6 C7 C8 107.8(3)
C8 C7 Hf1 72.25(19)
C8 C7 H7 126.1
Hf1 C8 H8 116.7
C7 C8 Hf1 75.22(19)
C7 C8 H8 126.1
C7 C8 C9 107.9(3)
C9 C8 Hf1 74.09(19)
C9 C8 H8 126.1
Hf1 C9 H9 118.9
C8 C9 Hf1 73.09(19)
C8 C9 H9 126.0
C10 C9 Hf1 73.89(19)
C10 C9 C8 108.0(3)
C10 C9 H9 126.0
Hf1 C10 H10 117.5
C6 C10 Hf1 74.75(19)
C6 C10 H10 126.3
C9 C10 Hf1 73.59(18)
C9 C10 C6 107.5(3)
C9 C10 H10 126.3
O1 C11 C12 109.0(3)
O1 C11 C13 107.2(3)
O1 C11 C14 108.7(3)
C12 C11 C13 109.8(3)
C14 C11 C12 110.7(3)
C14 C11 C13 111.4(3)
C11 C12 H12A 109.5
C11 C12 H12B 109.5
C11 C12 H12C 109.5
H12A C12 H12B 109.5
H12A C12 H12C 109.5
H12B C12 H12C 109.5
C11 C13 H13A 109.5
C11 C13 H13B 109.5
C11 C13 H13C 109.5
H13A C13 H13B 109.5
H13A C13 H13C 109.5
H13B C13 H13C 109.5
C11 C14 H14A 109.5
C11 C14 H14B 109.5
C11 C14 H14C 109.5
H14A C14 H14B 109.5
H14A C14 H14C 109.5
H14B C14 H14C 109.5

loop_
_geom_bond_atom_site_label_1
_geom_bond_atom_site_label_2
_geom_bond_distance
Hf1 Cl1 2.4633(8)
Hf1 O1 1.917(2)
Hf1 C1 2.529(3)
Hf1 C2 2.517(3)
Hf1 C3 2.524(3)
Hf1 C4 2.546(3)
Hf1 C5 2.555(3)
Hf1 C6 2.557(3)
Hf1 C7 2.553(3)
Hf1 C8 2.515(3)
Hf1 C9 2.528(3)
Hf1 C10 2.532(3)
O1 C11 1.423(4)
C1 H1 0.9500
C1 C2 1.416(5)
C1 C5 1.405(5)
C2 H2 0.9500
C2 C3 1.416(5)
C3 H3 0.9500
C3 C4 1.418(5)
C4 H4 0.9500
C4 C5 1.415(5)
C5 H5 0.9500
C6 H6 0.9500
C6 C7 1.407(5)
C6 C10 1.421(5)
C7 H7 0.9500
C7 C8 1.420(5)
C8 H8 0.9500
C8 C9 1.425(5)
C9 H9 0.9500
C9 C10 1.417(5)
C10 H10 0.9500
C11 C12 1.532(5)
C11 C13 1.538(5)
C11 C14 1.522(5)
C12 H12A 0.9800
C12 H12B 0.9800
C12 H12C 0.9800
C13 H13A 0.9800
C13 H13B 0.9800
C13 H13C 0.9800
C14 H14A 0.9800
C14 H14B 0.9800
C14 H14C 0.9800

loop_
_geom_torsion_atom_site_label_1
_geom_torsion_atom_site_label_2
_geom_torsion_atom_site_label_3
_geom_torsion_atom_site_label_4
_geom_torsion
Hf1 C1 C2 C3 -66.9(2)
Hf1 C1 C5 C4 65.6(2)
Hf1 C2 C3 C4 -67.2(2)
Hf1 C3 C4 C5 -66.6(2)
Hf1 C4 C5 C1 -65.2(2)
Hf1 C6 C7 C8 -64.9(2)
Hf1 C6 C10 C9 66.9(2)
Hf1 C7 C8 C9 -67.5(2)
Hf1 C8 C9 C10 -66.2(2)
Hf1 C9 C10 C6 -67.7(2)
C1 C2 C3 Hf1 67.0(2)
C1 C2 C3 C4 -0.2(4)
C2 C1 C5 Hf1 -66.2(2)
C2 C1 C5 C4 -0.6(4)
C2 C3 C4 Hf1 66.4(2)
C2 C3 C4 C5 -0.1(4)
C3 C4 C5 Hf1 65.7(2)
C3 C4 C5 C1 0.4(4)
C5 C1 C2 Hf1 67.4(2)
C5 C1 C2 C3 0.5(4)
C6 C7 C8 Hf1 66.2(2)
C6 C7 C8 C9 -1.3(4)
C7 C6 C10 Hf1 -65.7(2)
C7 C6 C10 C9 1.2(4)
C7 C8 C9 Hf1 68.2(2)
C7 C8 C9 C10 2.0(4)
C8 C9 C10 Hf1 65.7(2)
C8 C9 C10 C6 -2.0(4)
C10 C6 C7 Hf1 65.0(2)
C10 C6 C7 C8 0.1(4)

loop_
_exptl_oxdiff_crystal_face_indexfrac_h
_exptl_oxdiff_crystal_face_indexfrac_k
_exptl_oxdiff_crystal_face_indexfrac_l
_exptl_oxdiff_crystal_face_x
_exptl_oxdiff_crystal_face_y
_exptl_oxdiff_crystal_face_z
-4.4328 -16.5507 -1.1417 -0.0500 0.6148 0.7871
-7.0460 13.6438 11.0227 -0.0036 0.0648 -0.9979
13.7801 10.8454 -9.4983 0.0784 -0.9838 -0.1610
3.6801 -14.2691 11.4235 0.5871 0.6185 0.5223
6.1633 -14.6708 -9.1339 0.0406 0.0407 0.9983
2.1391 1.1198 -22.2003 -0.6206 -0.6558 0.4298
-5.3357 14.5510 -1.2612 -0.3318 -0.3227 -0.7674
-5.5736 10.5962 16.4430 0.2362 0.2513 -0.9386
0.1159 -6.8077 27.0880 0.8911 0.8873 -0.2181
-20.0488 6.0129 -1.9875 -0.7739 0.3608 -0.5229
18.0258 -0.0230 12.0443 0.9683 -0.2332 -0.0085
-16.0082 -8.0658 9.9673 -0.1600 0.9760 -0.0162
-14.0024 -7.9814 -12.0099 -0.7699 0.3617 0.4586
